data_7133115
loop_
_publ_author_name
'Wang, Manqing'
'Xu, Yuanshuang'
'Hou, Huihang'
'Zhang, Xinying'
'Fan, Xuesen'

_publ_section_title
;
 Divergent synthesis of pyrrolizine derivatives through C-H bond
 functionalization of pyrroles.
;
_journal_issue 51
_journal_name_full 'Chemical communications (Cambridge, England)'
_journal_page_first 6536
_journal_page_last 6539
_journal_paper_doi 10.1039/d4cc02158d
_journal_volume 60
_journal_year 2024
_chemical_formula_moiety 'C17 H11 F3 N2 O4'
_chemical_formula_sum 'C17 H11 F3 N2 O4'
_chemical_formula_weight 364.28
_space_group_crystal_system triclinic
_space_group_IT_number 2
_space_group_name_Hall '-P 1'
_space_group_name_H-M_alt 'P -1'
_atom_sites_solution_hydrogens mixed
_atom_sites_solution_primary direct
_audit_creation_date 2024-03-14
_audit_creation_method
;
Olex2 1.3
(compiled 2020.11.12 svn.r5f609507 for OlexSys, GUI svn.r6408)
;
_audit_update_record
;
2024-04-30 deposited with the CCDC.	2024-05-29 downloaded from the CCDC.
;
_cell_angle_alpha 90.001(4)
_cell_angle_beta 112.552(4)
_cell_angle_gamma 105.120(4)
_cell_formula_units_Z 2
_cell_length_a 9.7758(4)
_cell_length_b 10.5130(5)
_cell_length_c 11.2193(5)
_cell_measurement_reflns_used 2769
_cell_measurement_temperature 293(2)
_cell_measurement_theta_max 70.8630
_cell_measurement_theta_min 4.2870
_cell_volume 1021.51(9)
_computing_cell_refinement 'CrysAlisPro 1.171.43.109a (Rigaku OD, 2024)'
_computing_data_collection 'CrysAlisPro 1.171.43.109a (Rigaku OD, 2024)'
_computing_data_reduction 'CrysAlisPro 1.171.43.109a (Rigaku OD, 2024)'
_computing_molecular_graphics 'Olex2 1.3 (Dolomanov et al., 2009)'
_computing_publication_material 'Olex2 1.3 (Dolomanov et al., 2009)'
_computing_structure_refinement 'SHELXL 2018/3 (Sheldrick, 2015)'
_computing_structure_solution 'SHELXS  (Sheldrick, 2008)'
_diffrn_ambient_temperature 293(2)
_diffrn_detector 'CCD plate'
_diffrn_detector_area_resol_mean 8.0521
_diffrn_detector_type EosS2
_diffrn_measured_fraction_theta_full 0.994
_diffrn_measured_fraction_theta_max 0.968
_diffrn_measurement_details
;
List of Runs (angles in degrees, time in seconds):

  # Type    Start    End  Width  t~exp~   \w     \q     \k     \f   Frames
#--------------------------------------------------------------------------
  1  \w   -103.00 -78.00   1.00    1.89    --  -35.62-160.00  76.00   25
  2  \w    -65.00 -39.00   1.00    1.89    --  -35.62 118.00 -44.00   26
  3  \w     41.00  82.00   1.00    1.89    --   35.62-118.00-131.00   41
  4  \w     76.00 106.00   1.00    1.89    --   35.62-160.00  76.00   30
  5  \w     83.00 110.00   1.00    7.57    --  106.81 160.00 107.00   27
  6  \w     42.00 108.00   1.00    7.57    --  106.81-118.00-131.00   66
  7  \w     67.00  92.00   1.00    7.57    --  106.81-160.00  76.00   25
  8  \w    119.00 144.00   1.00    7.57    --  106.81 160.00 107.00   25
  9  \w    113.00 138.00   1.00    7.57    --  106.81 118.00 -44.00   25
 10  \w   -104.00 -17.00   1.00    1.89    --  -35.62 -38.00  60.00   87
 11  \w    -91.00 -66.00   1.00    1.89    --  -35.62 160.00 107.00   25
 12  \w     17.00  74.00   1.00    1.89    --   35.62 -99.00  90.00   57
 13  \w    -24.00  48.00   1.00    1.89    --   35.62 -38.00 -60.00   72
 14  \w    -14.00  23.00   1.00    1.89    --   35.62 -77.00  30.00   37
 15  \w     19.00  98.00   1.00    1.89    --   35.62  38.00-150.00   79
 16  \w    -23.00  53.00   1.00    1.89    --   35.62 -38.00-150.00   76
 17  \w    -18.00  33.00   1.00    1.89    --   35.62 -77.00 -60.00   51
 18  \w     91.00 174.00   1.00    7.57    --  106.81  45.00 -30.00   83
 19  \w    104.00 135.00   1.00    7.57    --  106.81 111.00  60.00   31
 20  \w     40.00 124.00   1.00    7.57    --  106.81 -45.00-180.00   84
 21  \w    147.00 172.00   1.00    7.57    --  106.81 111.00  60.00   25
 22  \w     65.00 108.00   1.00    7.57    --  106.81-111.00   0.00   43
 23  \w     58.00 114.00   1.00    7.57    --  106.81 -45.00 -90.00   56
 24  \w     40.00 105.00   1.00    7.57    --  106.81 -95.00  60.00   65
 25  \w     70.00 132.00   1.00    7.57    --  106.81 178.00-120.00   62
 26  \w     90.00 115.00   1.00    7.57    --  106.81 -45.00  90.00   25
 27  \w     53.00  83.00   1.00    7.57    --  106.81 -45.00  90.00   30
 28  \w     65.00 105.00   1.00    7.57    --  106.81-111.00 -90.00   40
 29  \w     41.00  68.00   1.00    7.57    --  106.81-111.00 120.00   27
 30  \w     92.00 175.00   1.00    7.57    --  106.81  30.00-120.00   83
 31  \w    118.00 162.00   1.00    7.57    --  106.81  77.00-180.00   44
 32  \w     52.00 127.00   1.00    7.57    --  106.81 -30.00   0.00   75
;
_diffrn_measurement_device 'four-circle diffractometer'
_diffrn_measurement_device_type 'SuperNova, Dual, Cu at home/near, EosS2'
_diffrn_measurement_method '\w scans'
_diffrn_orient_matrix_type 'CrysAlisPro convention (1999,Acta A55,543-557)'
_diffrn_orient_matrix_UB_11 0.0223132000
_diffrn_orient_matrix_UB_12 -0.1391167000
_diffrn_orient_matrix_UB_13 -0.0072718000
_diffrn_orient_matrix_UB_21 0.0932966000
_diffrn_orient_matrix_UB_22 0.0188442000
_diffrn_orient_matrix_UB_23 0.1480347000
_diffrn_orient_matrix_UB_31 -0.1497986000
_diffrn_orient_matrix_UB_32 -0.0602202000
_diffrn_orient_matrix_UB_33 0.0205267000
_diffrn_radiation_monochromator mirror
_diffrn_radiation_probe x-ray
_diffrn_radiation_type 'Cu K\a'
_diffrn_radiation_wavelength 1.54184
_diffrn_reflns_av_R_equivalents 0.0171
_diffrn_reflns_av_unetI/netI 0.0292
_diffrn_reflns_Laue_measured_fraction_full 0.994
_diffrn_reflns_Laue_measured_fraction_max 0.968
_diffrn_reflns_limit_h_max 10
_diffrn_reflns_limit_h_min -11
_diffrn_reflns_limit_k_max 12
_diffrn_reflns_limit_k_min -12
_diffrn_reflns_limit_l_max 13
_diffrn_reflns_limit_l_min -12
_diffrn_reflns_number 7312
_diffrn_reflns_point_group_measured_fraction_full 0.994
_diffrn_reflns_point_group_measured_fraction_max 0.968
_diffrn_reflns_theta_full 67.684
_diffrn_reflns_theta_max 71.621
_diffrn_reflns_theta_min 4.294
_diffrn_source 'micro-focus sealed X-ray tube'
_diffrn_source_type 'SuperNova (Cu) X-ray Source'
_exptl_absorpt_coefficient_mu 0.899
_exptl_absorpt_correction_T_max 1.00000
_exptl_absorpt_correction_T_min 0.92055
_exptl_absorpt_correction_type multi-scan
_exptl_absorpt_process_details
;
CrysAlisPro 1.171.43.109a (Rigaku Oxford Diffraction, 2024)
Empirical absorption correction using spherical harmonics,
implemented in SCALE3 ABSPACK scaling algorithm.
;
_exptl_crystal_colour 'clear light colourless'
_exptl_crystal_colour_lustre clear
_exptl_crystal_colour_modifier light
_exptl_crystal_colour_primary colourless
_exptl_crystal_density_diffrn 1.184
_exptl_crystal_description block
_exptl_crystal_F_000 372
_exptl_crystal_size_max 0.2
_exptl_crystal_size_mid 0.12
_exptl_crystal_size_min 0.1
_refine_diff_density_max 0.715
_refine_diff_density_min -0.258
_refine_diff_density_rms 0.059
_refine_ls_extinction_method none
_refine_ls_goodness_of_fit_ref 1.059
_refine_ls_hydrogen_treatment constr
_refine_ls_matrix_type full
_refine_ls_number_parameters 237
_refine_ls_number_reflns 3851
_refine_ls_number_restraints 0
_refine_ls_restrained_S_all 1.059
_refine_ls_R_factor_all 0.0803
_refine_ls_R_factor_gt 0.0680
_refine_ls_shift/su_max 0.000
_refine_ls_shift/su_mean 0.000
_refine_ls_structure_factor_coef Fsqd
_refine_ls_weighting_details 'w=1/[\s^2^(Fo^2^)+(0.1079P)^2^+0.4647P] where P=(Fo^2^+2Fc^2^)/3'
_refine_ls_weighting_scheme calc
_refine_ls_wR_factor_gt 0.2064
_refine_ls_wR_factor_ref 0.2177
_reflns_Friedel_coverage 0.000
_reflns_number_gt 2915
_reflns_number_total 3851
_reflns_threshold_expression 'I > 2\s(I)'
_cod_data_source_file d4cc02158d2.cif
_cod_data_source_block 7
_cod_depositor_comments 'Adding full bibliography for 7133115--7133116.cif.'
_cod_database_code 7133115
_shelx_shelxl_version_number 2018/3
_chemical_oxdiff_formula 'C1 H1 O1 N1'
_shelx_space_group_comment
;
The symmetry employed for this shelxl refinement is uniquely defined
by the following loop, which should always be used as a source of
symmetry information in preference to the above space-group names.
They are only intended as comments.
;
_shelx_estimated_absorpt_t_max 0.915
_shelx_estimated_absorpt_t_min 0.841
_reflns_odcompleteness_completeness 99.75
_reflns_odcompleteness_iscentric 1
_reflns_odcompleteness_theta 66.97
_olex2_refinement_description
;
1. Fixed Uiso
 At 1.2 times of:
  All C(H) groups, All N(H) groups, All O(H) groups
 At 1.5 times of:
  All C(H,H,H) groups
2.a Rotating group:
 O3(H3)
2.b Aromatic/amide H refined with riding coordinates:
 N2(H2), C2(H2A), C3(H3A), C4(H4), C5(H5), C9(H9), C11(H11)
2.c Idealised Me refined as rotating group:
 C17(H17A,H17B,H17C)
;
_smtbx_masks_void_probe_radius 1.2
_smtbx_masks_void_truncation_radius 1.2
_olex2_submission_special_instructions 'No special instructions were received'
_oxdiff_exptl_absorpt_empirical_details
;
Empirical correction (ABSPACK) includes:
- Absorption correction using spherical harmonics
- Frame scaling
;
_oxdiff_exptl_absorpt_empirical_full_max 1.390
_oxdiff_exptl_absorpt_empirical_full_min 0.724

loop_
_space_group_symop_operation_xyz
'x, y, z'
'-x, -y, -z'

loop_
_atom_site_label
_atom_site_type_symbol
_atom_site_fract_x
_atom_site_fract_y
_atom_site_fract_z
_atom_site_U_iso_or_equiv
_atom_site_adp_type
_atom_site_occupancy
_atom_site_site_symmetry_order
_atom_site_calc_flag
_atom_site_refinement_flags_posn
_atom_site_refinement_flags_adp
_atom_site_refinement_flags_occupancy
_atom_site_disorder_assembly
_atom_site_disorder_group
F1 F 0.2928(3) 0.2425(3) -0.0270(2) 0.1035(8) Uani 1 1 d . . . . .
F2 F 0.5216(3) 0.3711(3) 0.0674(3) 0.1013(7) Uani 1 1 d . . . . .
F3 F 0.4741(3) 0.1649(2) 0.0921(2) 0.1010(8) Uani 1 1 d . . . . .
O1 O 0.9204(4) 0.2294(4) 0.5710(3) 0.1071(10) Uani 1 1 d . . . . .
O2 O 0.9855(3) 0.4383(3) 0.6583(2) 0.0859(8) Uani 1 1 d . . . . .
O3 O 0.2852(3) 0.1811(2) 0.2096(3) 0.0776(7) Uani 1 1 d . . . . .
H3 H 0.232432 0.192839 0.255424 0.093 Uiso 1 1 d R U . . .
O4 O 0.0839(2) 0.3643(2) 0.0346(2) 0.0623(5) Uani 1 1 d . . . . .
N1 N 0.5326(3) 0.3341(2) 0.3134(2) 0.0585(6) Uani 1 1 d . . . . .
N2 N 0.1916(3) 0.5760(2) 0.1311(2) 0.0540(6) Uani 1 1 d . . . . .
H2 H 0.109321 0.594964 0.081163 0.065 Uiso 1 1 calc R U . . .
C1 C 0.3062(3) 0.6768(3) 0.2194(3) 0.0517(6) Uani 1 1 d . . . . .
C2 C 0.2871(4) 0.8033(3) 0.2251(3) 0.0647(8) Uani 1 1 d . . . . .
H2A H 0.196619 0.820064 0.168922 0.078 Uiso 1 1 calc R U . . .
C3 C 0.4016(4) 0.9024(3) 0.3133(4) 0.0741(9) Uani 1 1 d . . . . .
H3A H 0.388432 0.986650 0.316452 0.089 Uiso 1 1 calc R U . . .
C4 C 0.5380(4) 0.8797(3) 0.3988(4) 0.0730(9) Uani 1 1 d . . . . .
H4 H 0.614908 0.948463 0.458285 0.088 Uiso 1 1 calc R U . . .
C5 C 0.5587(4) 0.7563(3) 0.3954(3) 0.0610(7) Uani 1 1 d . . . . .
H5 H 0.649786 0.741345 0.452739 0.073 Uiso 1 1 calc R U . . .
C6 C 0.4435(3) 0.6523(3) 0.3059(3) 0.0495(6) Uani 1 1 d . . . . .
C7 C 0.4537(3) 0.5208(3) 0.2925(3) 0.0485(6) Uani 1 1 d . . . . .
C8 C 0.5772(3) 0.4639(3) 0.3675(3) 0.0516(6) Uani 1 1 d . . . . .
C9 C 0.7160(3) 0.4862(3) 0.4713(3) 0.0557(7) Uani 1 1 d . . . . .
H9 H 0.772455 0.564579 0.526133 0.067 Uiso 1 1 calc R U . . .
C10 C 0.7560(3) 0.3653(3) 0.4780(3) 0.0607(7) Uani 1 1 d . . . . .
C11 C 0.6418(4) 0.2739(3) 0.3807(3) 0.0639(8) Uani 1 1 d . . . . .
H11 H 0.639355 0.186574 0.363639 0.077 Uiso 1 1 calc R U . . .
C12 C 0.1960(3) 0.4480(3) 0.1151(3) 0.0518(6) Uani 1 1 d . . . . .
C13 C 0.3400(3) 0.4253(3) 0.1992(3) 0.0510(6) Uani 1 1 d . . . . .
C14 C 0.3842(3) 0.2964(3) 0.1999(3) 0.0589(7) Uani 1 1 d . . . . .
C15 C 0.4183(4) 0.2704(4) 0.0818(4) 0.0732(9) Uani 1 1 d . . . . .
C16 C 0.8937(4) 0.3346(4) 0.5708(3) 0.0727(9) Uani 1 1 d . . . . .
C17 C 1.1217(4) 0.4171(7) 0.7580(4) 0.117(2) Uani 1 1 d . . . . .
H17A H 1.167788 0.368318 0.719438 0.175 Uiso 1 1 calc R U . . .
H17B H 1.093616 0.367647 0.821075 0.175 Uiso 1 1 calc R U . . .
H17C H 1.194380 0.501116 0.799643 0.175 Uiso 1 1 calc R U . . .

loop_
_atom_site_aniso_label
_atom_site_aniso_U_11
_atom_site_aniso_U_22
_atom_site_aniso_U_33
_atom_site_aniso_U_23
_atom_site_aniso_U_13
_atom_site_aniso_U_12
F1 0.0946(16) 0.120(2) 0.0710(13) -0.0179(13) -0.0085(11) 0.0538(15)
F2 0.1111(19) 0.1042(18) 0.0948(17) 0.0061(14) 0.0487(15) 0.0286(15)
F3 0.1027(17) 0.0939(16) 0.1025(17) -0.0072(13) 0.0147(14) 0.0614(14)
O1 0.099(2) 0.130(3) 0.097(2) 0.0264(19) 0.0133(17) 0.079(2)
O2 0.0523(13) 0.125(2) 0.0644(14) 0.0253(15) 0.0057(11) 0.0264(14)
O3 0.0617(13) 0.0431(11) 0.108(2) 0.0122(11) 0.0137(12) 0.0132(9)
O4 0.0447(10) 0.0515(11) 0.0692(13) 0.0015(9) -0.0002(9) 0.0135(8)
N1 0.0493(13) 0.0532(13) 0.0622(14) 0.0076(11) 0.0062(11) 0.0211(10)
N2 0.0427(11) 0.0498(12) 0.0594(13) 0.0081(10) 0.0058(10) 0.0190(10)
C1 0.0461(14) 0.0488(14) 0.0549(15) 0.0090(11) 0.0141(12) 0.0140(11)
C2 0.0627(18) 0.0518(16) 0.0719(19) 0.0075(14) 0.0136(15) 0.0237(14)
C3 0.080(2) 0.0484(16) 0.085(2) 0.0027(15) 0.0211(18) 0.0224(15)
C4 0.071(2) 0.0512(17) 0.074(2) -0.0031(15) 0.0099(16) 0.0100(15)
C5 0.0525(16) 0.0552(16) 0.0605(17) 0.0016(13) 0.0084(13) 0.0124(13)
C6 0.0438(13) 0.0471(14) 0.0507(14) 0.0072(11) 0.0121(11) 0.0121(11)
C7 0.0388(12) 0.0507(14) 0.0497(14) 0.0088(11) 0.0109(11) 0.0125(10)
C8 0.0461(14) 0.0529(14) 0.0496(14) 0.0098(11) 0.0115(11) 0.0155(11)
C9 0.0464(14) 0.0671(18) 0.0481(14) 0.0097(12) 0.0112(12) 0.0185(12)
C10 0.0474(15) 0.077(2) 0.0558(16) 0.0190(14) 0.0133(13) 0.0261(14)
C11 0.0547(16) 0.0631(18) 0.0708(19) 0.0180(15) 0.0133(14) 0.0295(14)
C12 0.0407(13) 0.0473(14) 0.0566(15) 0.0074(12) 0.0070(12) 0.0137(11)
C13 0.0423(13) 0.0442(13) 0.0565(15) 0.0064(11) 0.0086(11) 0.0130(10)
C14 0.0493(15) 0.0467(14) 0.0659(17) 0.0055(12) 0.0038(13) 0.0189(12)
C15 0.0645(19) 0.065(2) 0.074(2) -0.0048(16) 0.0046(16) 0.0274(16)
C16 0.0572(18) 0.104(3) 0.0610(18) 0.0264(18) 0.0176(16) 0.0378(19)
C17 0.051(2) 0.208(6) 0.073(2) 0.044(3) 0.0038(18) 0.038(3)

loop_
_atom_type_symbol
_atom_type_description
_atom_type_scat_dispersion_real
_atom_type_scat_dispersion_imag
_atom_type_scat_source
C C 0.0181 0.0091 'International Tables Vol C Tables 4.2.6.8 and 6.1.1.4'
H H 0.0000 0.0000 'International Tables Vol C Tables 4.2.6.8 and 6.1.1.4'
F F 0.0727 0.0534 'International Tables Vol C Tables 4.2.6.8 and 6.1.1.4'
N N 0.0311 0.0180 'International Tables Vol C Tables 4.2.6.8 and 6.1.1.4'
O O 0.0492 0.0322 'International Tables Vol C Tables 4.2.6.8 and 6.1.1.4'

loop_
_geom_angle_atom_site_label_1
_geom_angle_atom_site_label_2
_geom_angle_atom_site_label_3
_geom_angle
_geom_angle_site_symmetry_1
_geom_angle_site_symmetry_3
_geom_angle_publ_flag
C16 O2 C17 115.8(4) . . ?
C14 O3 H3 113.6 . . ?
C8 N1 C14 114.2(2) . . ?
C11 N1 C8 109.4(3) . . ?
C11 N1 C14 136.4(3) . . ?
C1 N2 H2 116.9 . . ?
C12 N2 H2 116.9 . . ?
C12 N2 C1 126.3(2) . . ?
N2 C1 C2 120.4(2) . . ?
N2 C1 C6 119.9(2) . . ?
C2 C1 C6 119.6(3) . . ?
C1 C2 H2A 120.1 . . ?
C3 C2 C1 119.8(3) . . ?
C3 C2 H2A 120.1 . . ?
C2 C3 H3A 119.4 . . ?
C2 C3 C4 121.1(3) . . ?
C4 C3 H3A 119.4 . . ?
C3 C4 H4 120.0 . . ?
C5 C4 C3 120.0(3) . . ?
C5 C4 H4 120.0 . . ?
C4 C5 H5 119.8 . . ?
C4 C5 C6 120.3(3) . . ?
C6 C5 H5 119.8 . . ?
C1 C6 C7 115.8(2) . . ?
C5 C6 C1 119.1(3) . . ?
C5 C6 C7 125.1(3) . . ?
C6 C7 C8 129.1(2) . . ?
C13 C7 C6 122.2(2) . . ?
C13 C7 C8 108.7(2) . . ?
N1 C8 C7 106.2(2) . . ?
C9 C8 N1 108.4(3) . . ?
C9 C8 C7 145.3(3) . . ?
C8 C9 H9 127.0 . . ?
C8 C9 C10 105.9(3) . . ?
C10 C9 H9 127.0 . . ?
C9 C10 C16 128.7(3) . . ?
C11 C10 C9 108.9(2) . . ?
C11 C10 C16 122.5(3) . . ?
N1 C11 C10 107.4(3) . . ?
N1 C11 H11 126.3 . . ?
C10 C11 H11 126.3 . . ?
O4 C12 N2 120.6(2) . . ?
O4 C12 C13 125.9(3) . . ?
N2 C12 C13 113.5(2) . . ?
C7 C13 C12 122.1(2) . . ?
C7 C13 C14 111.7(2) . . ?
C12 C13 C14 126.3(2) . . ?
O3 C14 N1 112.6(3) . . ?
O3 C14 C13 118.7(3) . . ?
O3 C14 C15 106.8(3) . . ?
N1 C14 C13 99.1(2) . . ?
N1 C14 C15 107.3(3) . . ?
C13 C14 C15 111.9(3) . . ?
F1 C15 F3 105.9(3) . . ?
F1 C15 C14 112.1(3) . . ?
F2 C15 F1 108.1(3) . . ?
F2 C15 F3 106.8(3) . . ?
F2 C15 C14 112.7(3) . . ?
F3 C15 C14 110.8(3) . . ?
O1 C16 O2 123.6(3) . . ?
O1 C16 C10 125.2(4) . . ?
O2 C16 C10 111.2(3) . . ?
O2 C17 H17A 109.5 . . ?
O2 C17 H17B 109.5 . . ?
O2 C17 H17C 109.5 . . ?
H17A C17 H17B 109.5 . . ?
H17A C17 H17C 109.5 . . ?
H17B C17 H17C 109.5 . . ?

loop_
_geom_bond_atom_site_label_1
_geom_bond_atom_site_label_2
_geom_bond_distance
_geom_bond_site_symmetry_2
_geom_bond_publ_flag
F1 C15 1.320(4) . ?
F2 C15 1.316(5) . ?
F3 C15 1.345(4) . ?
O1 C16 1.201(5) . ?
O2 C16 1.331(5) . ?
O2 C17 1.445(4) . ?
O3 H3 0.8840 . ?
O3 C14 1.373(4) . ?
O4 C12 1.236(3) . ?
N1 C8 1.381(4) . ?
N1 C11 1.358(4) . ?
N1 C14 1.471(3) . ?
N2 H2 0.8600 . ?
N2 C1 1.374(3) . ?
N2 C12 1.371(4) . ?
C1 C2 1.395(4) . ?
C1 C6 1.411(4) . ?
C2 H2A 0.9300 . ?
C2 C3 1.364(5) . ?
C3 H3A 0.9300 . ?
C3 C4 1.393(5) . ?
C4 H4 0.9300 . ?
C4 C5 1.367(5) . ?
C5 H5 0.9300 . ?
C5 C6 1.401(4) . ?
C6 C7 1.424(4) . ?
C7 C8 1.457(4) . ?
C7 C13 1.365(4) . ?
C8 C9 1.369(4) . ?
C9 H9 0.9300 . ?
C9 C10 1.418(4) . ?
C10 C11 1.367(5) . ?
C10 C16 1.467(4) . ?
C11 H11 0.9300 . ?
C12 C13 1.444(4) . ?
C13 C14 1.526(4) . ?
C14 C15 1.526(5) . ?
C17 H17A 0.9600 . ?
C17 H17B 0.9600 . ?
C17 H17C 0.9600 . ?

loop_
_geom_torsion_atom_site_label_1
_geom_torsion_atom_site_label_2
_geom_torsion_atom_site_label_3
_geom_torsion_atom_site_label_4
_geom_torsion
_geom_torsion_site_symmetry_1
_geom_torsion_site_symmetry_2
_geom_torsion_site_symmetry_3
_geom_torsion_site_symmetry_4
_geom_torsion_publ_flag
O3 C14 C15 F1 62.4(4) . . . . ?
O3 C14 C15 F2 -175.3(3) . . . . ?
O3 C14 C15 F3 -55.7(3) . . . . ?
O4 C12 C13 C7 -174.8(3) . . . . ?
O4 C12 C13 C14 3.4(5) . . . . ?
N1 C8 C9 C10 0.6(3) . . . . ?
N1 C14 C15 F1 -176.6(3) . . . . ?
N1 C14 C15 F2 -54.4(3) . . . . ?
N1 C14 C15 F3 65.2(3) . . . . ?
N2 C1 C2 C3 179.9(3) . . . . ?
N2 C1 C6 C5 -179.8(3) . . . . ?
N2 C1 C6 C7 1.1(4) . . . . ?
N2 C12 C13 C7 5.3(4) . . . . ?
N2 C12 C13 C14 -176.6(3) . . . . ?
C1 N2 C12 O4 177.9(3) . . . . ?
C1 N2 C12 C13 -2.1(4) . . . . ?
C1 C2 C3 C4 -0.2(6) . . . . ?
C1 C6 C7 C8 -178.7(3) . . . . ?
C1 C6 C7 C13 2.0(4) . . . . ?
C2 C1 C6 C5 -0.4(4) . . . . ?
C2 C1 C6 C7 -179.4(3) . . . . ?
C2 C3 C4 C5 -0.1(6) . . . . ?
C3 C4 C5 C6 0.2(6) . . . . ?
C4 C5 C6 C1 0.1(5) . . . . ?
C4 C5 C6 C7 179.0(3) . . . . ?
C5 C6 C7 C8 2.4(5) . . . . ?
C5 C6 C7 C13 -176.9(3) . . . . ?
C6 C1 C2 C3 0.5(5) . . . . ?
C6 C7 C8 N1 -178.4(3) . . . . ?
C6 C7 C8 C9 4.5(7) . . . . ?
C6 C7 C13 C12 -5.5(4) . . . . ?
C6 C7 C13 C14 176.1(3) . . . . ?
C7 C8 C9 C10 177.8(4) . . . . ?
C7 C13 C14 O3 126.0(3) . . . . ?
C7 C13 C14 N1 4.0(3) . . . . ?
C7 C13 C14 C15 -108.9(3) . . . . ?
C8 N1 C11 C10 0.1(4) . . . . ?
C8 N1 C14 O3 -129.7(3) . . . . ?
C8 N1 C14 C13 -3.4(3) . . . . ?
C8 N1 C14 C15 113.1(3) . . . . ?
C8 C7 C13 C12 175.1(3) . . . . ?
C8 C7 C13 C14 -3.3(3) . . . . ?
C8 C9 C10 C11 -0.6(4) . . . . ?
C8 C9 C10 C16 179.8(3) . . . . ?
C9 C10 C11 N1 0.3(4) . . . . ?
C9 C10 C16 O1 179.9(4) . . . . ?
C9 C10 C16 O2 1.4(5) . . . . ?
C11 N1 C8 C7 -178.8(2) . . . . ?
C11 N1 C8 C9 -0.5(4) . . . . ?
C11 N1 C14 O3 51.0(5) . . . . ?
C11 N1 C14 C13 177.3(4) . . . . ?
C11 N1 C14 C15 -66.2(5) . . . . ?
C11 C10 C16 O1 0.3(6) . . . . ?
C11 C10 C16 O2 -178.3(3) . . . . ?
C12 N2 C1 C2 179.6(3) . . . . ?
C12 N2 C1 C6 -1.0(5) . . . . ?
C12 C13 C14 O3 -52.3(4) . . . . ?
C12 C13 C14 N1 -174.3(3) . . . . ?
C12 C13 C14 C15 72.8(4) . . . . ?
C13 C7 C8 N1 1.0(3) . . . . ?
C13 C7 C8 C9 -176.1(4) . . . . ?
C13 C14 C15 F1 -69.0(4) . . . . ?
C13 C14 C15 F2 53.3(4) . . . . ?
C13 C14 C15 F3 172.8(3) . . . . ?
C14 N1 C8 C7 1.7(3) . . . . ?
C14 N1 C8 C9 -180.0(3) . . . . ?
C14 N1 C11 C10 179.4(3) . . . . ?
C16 C10 C11 N1 180.0(3) . . . . ?
C17 O2 C16 O1 -1.1(6) . . . . ?
C17 O2 C16 C10 177.5(3) . . . . ?

loop_
_smtbx_masks_void_nr
_smtbx_masks_void_average_x
_smtbx_masks_void_average_y
_smtbx_masks_void_average_z
_smtbx_masks_void_volume
_smtbx_masks_void_count_electrons
_smtbx_masks_void_content
1 -0.574 0.000 -0.872 297.7 89.4 ?
